data_4084671
loop_
_publ_author_name
'MacLeod, Brianna L.'
'Pienkos, Jared A.'
'Myers, Jeffery T.'
'Sabat, Michal'
'Myers, William H.'
'Harman, W. Dean'

_publ_section_title
;
 Stereoselective Synthesis oftrans-Tetrahydroindolines Promoted by a
 Tungsten \p Base
;
_journal_issue 22
_journal_name_full Organometallics
_journal_page_first 6286
_journal_paper_doi 10.1021/om501012q
_journal_volume 33
_journal_year 2014
_chemical_formula_sum 'C27 H40 B N8 O2 P W'
_chemical_formula_weight 734.30
_chemical_name_systematic
; 
 ? 
;
_space_group_crystal_system monoclinic
_space_group_IT_number 14
_space_group_name_Hall '-P 2yn'
_space_group_name_H-M_alt 'P 1 21/n 1'
_symmetry_space_group_name_Hall '-P 2yn'
_symmetry_space_group_name_H-M 'P 1 21/n 1'
_atom_sites_solution_hydrogens mixed
_audit_creation_method SHELXL-2013
_cell_angle_alpha 90
_cell_angle_beta 106.782(3)
_cell_angle_gamma 90
_cell_formula_units_Z 4
_cell_length_a 14.105(2)
_cell_length_b 11.767(2)
_cell_length_c 19.260(3)
_cell_measurement_reflns_used 9467
_cell_measurement_temperature 233(2)
_cell_measurement_theta_max 36.70
_cell_measurement_theta_min 3.48
_cell_volume 3060.5(8)
_computing_cell_refinement 'Bruker SAINT'
_computing_data_collection 'Bruker APEX2'
_computing_data_reduction 'Bruker SAINT'
_computing_molecular_graphics 'Bruker SHELXTL'
_computing_publication_material 'Bruker SHELXTL'
_computing_structure_refinement 'SHELXL-2013 (Sheldrick, 2013)'
_computing_structure_solution 'SHELXS-97 (Sheldrick 2008)'
_diffrn_ambient_temperature 233(2)
_diffrn_measured_fraction_theta_full 0.997
_diffrn_measured_fraction_theta_max 0.997
_diffrn_measurement_device_type 'Bruker APEX-II CCD'
_diffrn_measurement_method '\f and \w scans'
_diffrn_radiation_type MoK\a
_diffrn_radiation_wavelength 0.71073
_diffrn_reflns_av_R_equivalents 0.0145
_diffrn_reflns_av_unetI/netI 0.0083
_diffrn_reflns_Laue_measured_fraction_full 0.997
_diffrn_reflns_Laue_measured_fraction_max 0.997
_diffrn_reflns_limit_h_max 17
_diffrn_reflns_limit_h_min -17
_diffrn_reflns_limit_k_max 14
_diffrn_reflns_limit_k_min -14
_diffrn_reflns_limit_l_max 24
_diffrn_reflns_limit_l_min -24
_diffrn_reflns_number 41489
_diffrn_reflns_point_group_measured_fraction_full 0.997
_diffrn_reflns_point_group_measured_fraction_max 0.997
_diffrn_reflns_theta_full 25.242
_diffrn_reflns_theta_max 26.371
_diffrn_reflns_theta_min 3.376
_exptl_absorpt_coefficient_mu 3.865
_exptl_absorpt_correction_T_max 0.7473
_exptl_absorpt_correction_T_min 0.5689
_exptl_absorpt_correction_type empirical
_exptl_absorpt_process_details 'Bruker SADABS'
_exptl_crystal_colour yellow
_exptl_crystal_density_diffrn 1.594
_exptl_crystal_density_meas ?
_exptl_crystal_density_method 'not measured'
_exptl_crystal_description block
_exptl_crystal_F_000 1472
_exptl_crystal_size_max 0.430
_exptl_crystal_size_mid 0.350
_exptl_crystal_size_min 0.280
_refine_diff_density_max 0.778
_refine_diff_density_min -0.394
_refine_diff_density_rms 0.055
_refine_ls_extinction_coef none
_refine_ls_extinction_method none
_refine_ls_goodness_of_fit_ref 1.129
_refine_ls_hydrogen_treatment mixed
_refine_ls_matrix_type full
_refine_ls_number_parameters 378
_refine_ls_number_reflns 6244
_refine_ls_number_restraints 134
_refine_ls_restrained_S_all 1.117
_refine_ls_R_factor_all 0.0156
_refine_ls_R_factor_gt 0.0143
_refine_ls_shift/su_max 0.006
_refine_ls_shift/su_mean 0.000
_refine_ls_structure_factor_coef Fsqd
_refine_ls_weighting_details 'w=1/[\s^2^(Fo^2^)+(0.0149P)^2^+2.5126P] where P=(Fo^2^+2Fc^2^)/3'
_refine_ls_weighting_scheme calc
_refine_ls_wR_factor_gt 0.0348
_refine_ls_wR_factor_ref 0.0362
_reflns_Friedel_coverage 0.000
_reflns_number_gt 5982
_reflns_number_total 6244
_reflns_threshold_expression 'I > 2\s(I)'
_cod_data_source_file om501012q_si_002.cif
_cod_data_source_block C27H40BN8O2PW
_cod_depositor_comments
;
The following automatic conversions were performed:

'_exptl_crystal_density_meas' value 'not measured' was changed to '?'
- the value is perceived as not measured.

Automatic conversion script
Id: cif_fix_values 3008 2015-01-20 13:52:24Z robertas 

 Adding full bibliography for 4084669--4084671.cif.
;
_cod_original_cell_volume 3060.6(9)
_cod_database_code 4084671
_shelx_space_group_comment
; 
The symmetry employed for this shelxl refinement is uniquely defined 
by the following loop, which should always be used as a source of 
symmetry information in preference to the above space-group names. 
They are only intended as comments. 
;
_shelx_estimated_absorpt_t_min 0.287
_shelx_estimated_absorpt_t_max 0.411
_shelxl_version_number 2013-4

loop_
_space_group_symop_operation_xyz
'x, y, z'
'-x+1/2, y+1/2, -z+1/2'
'-x, -y, -z'
'x-1/2, -y-1/2, z-1/2'

loop_
_atom_site_label
_atom_site_type_symbol
_atom_site_fract_x
_atom_site_fract_y
_atom_site_fract_z
_atom_site_U_iso_or_equiv
_atom_site_adp_type
_atom_site_occupancy
_atom_site_site_symmetry_order
_atom_site_calc_flag
_atom_site_refinement_flags_posn
_atom_site_refinement_flags_adp
W W 0.89451(2) 0.27138(2) 0.62728(2) 0.01976(3) Uani 1 1 d . U
P1 P 0.82754(4) 0.08852(5) 0.66171(3) 0.03371(12) Uani 1 1 d . U
O1 O 0.54480(10) 0.28046(12) 0.65083(8) 0.0315(3) Uani 1 1 d . U
O2 O 0.81676(11) 0.21950(13) 0.46871(7) 0.0352(3) Uani 1 1 d . U
N1 N 0.82209(13) 0.59725(14) 0.54877(9) 0.0314(4) Uani 1 1 d . U
N2 N 1.02129(12) 0.15714(14) 0.63078(9) 0.0273(3) Uani 1 1 d . U
N3 N 1.11029(12) 0.16442(15) 0.68198(9) 0.0317(4) Uani 1 1 d . U
N4 N 0.96133(13) 0.28534(15) 0.74834(9) 0.0317(4) Uani 1 1 d . U
N5 N 1.06135(14) 0.27448(16) 0.77892(9) 0.0354(4) Uani 1 1 d . U
N6 N 1.01865(11) 0.38946(14) 0.63129(8) 0.0265(3) Uani 1 1 d . U
N7 N 1.11002(12) 0.37349(15) 0.67975(9) 0.0311(4) Uani 1 1 d . U
N8 N 0.84818(11) 0.24507(13) 0.53295(8) 0.0215(3) Uani 1 1 d . U
C1 C 0.65414(14) 0.30060(17) 0.57276(10) 0.0265(4) Uani 1 1 d . U
H1 H 0.6765 0.2502 0.5394 0.032 Uiso 1 1 calc R U
C2 C 0.60946(14) 0.40695(18) 0.52851(11) 0.0304(4) Uani 1 1 d . U
H2A H 0.5582 0.3844 0.4844 0.036 Uiso 1 1 calc R U
H2B H 0.5790 0.4560 0.5573 0.036 Uiso 1 1 calc R U
C3 C 0.69092(14) 0.47039(17) 0.50875(10) 0.0287(4) Uani 1 1 d . U
H3 H 0.7272 0.4168 0.4860 0.034 Uiso 1 1 calc R U
C4 C 0.76202(14) 0.51835(16) 0.57713(11) 0.0274(4) Uani 1 1 d . U
H4 H 0.7217 0.5658 0.6003 0.033 Uiso 1 1 calc R U
C5 C 0.80951(14) 0.42690(16) 0.63204(10) 0.0234(4) Uani 1 1 d . U
C6 C 0.74804(14) 0.32945(16) 0.63659(10) 0.0236(4) Uani 1 1 d . U
C7 C 0.66286(16) 0.5761(2) 0.46060(13) 0.0421(5) Uani 1 1 d . U
H7A H 0.6552 0.5572 0.4097 0.051 Uiso 1 1 calc R U
H7B H 0.6008 0.6091 0.4645 0.051 Uiso 1 1 calc R U
C8 C 0.74881(18) 0.6578(2) 0.48958(13) 0.0430(5) Uani 1 1 d . U
H8C H 0.7783 0.6789 0.4511 0.052 Uiso 1 1 calc R U
H8D H 0.7261 0.7271 0.5081 0.052 Uiso 1 1 calc R U
C9 C 0.88057(18) 0.67515(19) 0.60282(13) 0.0407(5) Uani 1 1 d . U
H9A H 0.9240 0.6315 0.6428 0.049 Uiso 1 1 calc R U
H9B H 0.8362 0.7209 0.6224 0.049 Uiso 1 1 calc R U
C10 C 0.9435(2) 0.7539(2) 0.57109(17) 0.0535(7) Uani 1 1 d . U
H10A H 0.9811 0.7091 0.5460 0.080 Uiso 1 1 calc R U
H10B H 0.9886 0.7966 0.6099 0.080 Uiso 1 1 calc R U
H10C H 0.9007 0.8061 0.5372 0.080 Uiso 1 1 calc R U
C11 C 0.57614(15) 0.23667(17) 0.59495(11) 0.0301(4) Uani 1 1 d . U
C12 C 0.52345(18) 0.1430(2) 0.56934(14) 0.0442(5) Uani 1 1 d . U
H12 H 0.5296 0.0972 0.5309 0.053 Uiso 1 1 calc R U
C13 C 0.45616(19) 0.1258(2) 0.61138(15) 0.0518(6) Uani 1 1 d . U
H13 H 0.4101 0.0663 0.6060 0.062 Uiso 1 1 calc R U
C14 C 0.47100(17) 0.2098(2) 0.65969(13) 0.0416(5) Uani 1 1 d . U
C15 C 0.4254(2) 0.2431(3) 0.71710(17) 0.0597(8) Uani 1 1 d . U
H15A H 0.3815 0.3072 0.7005 0.090 Uiso 1 1 calc R U
H15B H 0.4770 0.2642 0.7606 0.090 Uiso 1 1 calc R U
H15C H 0.3880 0.1796 0.7277 0.090 Uiso 1 1 calc R U
C16 C 1.17082(16) 0.0841(2) 0.66903(13) 0.0397(5) Uani 1 1 d . U
H16 H 1.2369 0.0723 0.6966 0.048 Uiso 1 1 calc R U
C17 C 1.12142(17) 0.0223(2) 0.60963(13) 0.0408(5) Uani 1 1 d . U
H17 H 1.1451 -0.0396 0.5887 0.049 Uiso 1 1 calc R U
C18 C 1.02819(16) 0.07200(18) 0.58728(12) 0.0331(4) Uani 1 1 d . U
H18 H 0.9768 0.0485 0.5468 0.040 Uiso 1 1 calc R U
C19 C 1.0821(2) 0.2778(2) 0.85135(12) 0.0476(6) Uani 1 1 d . U
H19 H 1.1456 0.2722 0.8845 0.057 Uiso 1 1 calc R U
C20 C 0.9957(2) 0.2908(3) 0.86908(12) 0.0539(7) Uani 1 1 d . U
H20 H 0.9879 0.2955 0.9158 0.065 Uiso 1 1 calc R U
C21 C 0.92207(19) 0.2955(2) 0.80350(11) 0.0409(5) Uani 1 1 d . U
H21 H 0.8542 0.3046 0.7985 0.049 Uiso 1 1 calc R U
C22 C 1.17270(16) 0.4523(2) 0.66762(12) 0.0374(5) Uani 1 1 d . U
H22 H 1.2400 0.4591 0.6936 0.045 Uiso 1 1 calc R U
C23 C 1.12298(17) 0.5206(2) 0.61155(13) 0.0395(5) Uani 1 1 d . U
H23 H 1.1481 0.5828 0.5918 0.047 Uiso 1 1 calc R U
C24 C 1.02704(15) 0.47796(17) 0.59015(11) 0.0305(4) Uani 1 1 d . U
H24 H 0.9752 0.5074 0.5520 0.037 Uiso 1 1 calc R U
C25 C 0.74431(19) 0.0853(2) 0.71864(14) 0.0457(6) Uani 1 1 d . U
H25A H 0.6833 0.1245 0.6942 0.069 Uiso 1 1 calc R U
H25B H 0.7757 0.1226 0.7644 0.069 Uiso 1 1 calc R U
H25C H 0.7297 0.0070 0.7276 0.069 Uiso 1 1 calc R U
C26 C 0.7639(2) 0.0008(2) 0.58443(16) 0.0521(6) Uani 1 1 d . U
H26A H 0.7419 -0.0691 0.6015 0.078 Uiso 1 1 calc R U
H26B H 0.8088 -0.0169 0.5562 0.078 Uiso 1 1 calc R U
H26C H 0.7071 0.0418 0.5544 0.078 Uiso 1 1 calc R U
C27 C 0.9240(2) -0.0052(2) 0.71614(17) 0.0595(8) Uani 1 1 d . U
H27A H 0.8937 -0.0725 0.7296 0.089 Uiso 1 1 calc R U
H27B H 0.9613 0.0345 0.7596 0.089 Uiso 1 1 calc R U
H27C H 0.9681 -0.0273 0.6881 0.089 Uiso 1 1 calc R U
B1 B 1.13209(18) 0.2707(2) 0.73125(13) 0.0347(5) Uani 1 1 d . U
H1B H 1.2067(18) 0.2692(19) 0.7636(13) 0.031(6) Uiso 1 1 d . .
H5 H 0.8376(15) 0.4588(18) 0.6742(11) 0.020(5) Uiso 1 1 d . .
H6 H 0.7383(15) 0.3167(19) 0.6830(12) 0.024(5) Uiso 1 1 d . .

loop_
_atom_site_aniso_label
_atom_site_aniso_U_11
_atom_site_aniso_U_22
_atom_site_aniso_U_33
_atom_site_aniso_U_23
_atom_site_aniso_U_13
_atom_site_aniso_U_12
W 0.02096(4) 0.01963(4) 0.01827(4) 0.00138(2) 0.00498(3) 0.00329(2)
P1 0.0411(3) 0.0232(2) 0.0416(3) 0.0096(2) 0.0195(2) 0.0058(2)
O1 0.0251(7) 0.0343(8) 0.0364(8) -0.0001(6) 0.0109(6) -0.0040(6)
O2 0.0370(8) 0.0443(9) 0.0208(7) -0.0073(6) 0.0027(6) 0.0033(6)
N1 0.0345(9) 0.0236(8) 0.0382(9) 0.0057(7) 0.0141(7) 0.0028(7)
N2 0.0246(8) 0.0277(8) 0.0273(8) -0.0002(6) 0.0038(6) 0.0055(6)
N3 0.0271(8) 0.0338(9) 0.0307(8) 0.0046(7) 0.0027(7) 0.0091(7)
N4 0.0333(9) 0.0379(10) 0.0224(8) 0.0022(7) 0.0054(7) 0.0090(7)
N5 0.0363(10) 0.0413(11) 0.0233(8) 0.0015(7) 0.0000(7) 0.0066(8)
N6 0.0240(8) 0.0293(8) 0.0245(8) -0.0012(6) 0.0043(6) 0.0014(6)
N7 0.0251(8) 0.0342(9) 0.0297(8) -0.0039(7) 0.0012(7) -0.0009(7)
N8 0.0190(7) 0.0242(7) 0.0213(7) 0.0002(6) 0.0055(6) 0.0033(6)
C1 0.0246(9) 0.0278(9) 0.0280(9) -0.0001(8) 0.0088(7) 0.0025(7)
C2 0.0236(9) 0.0349(11) 0.0315(10) 0.0055(8) 0.0060(8) 0.0048(8)
C3 0.0247(9) 0.0320(10) 0.0296(10) 0.0071(8) 0.0082(8) 0.0065(8)
C4 0.0273(9) 0.0235(9) 0.0333(10) 0.0025(8) 0.0115(8) 0.0050(7)
C5 0.0255(9) 0.0222(9) 0.0227(9) -0.0010(7) 0.0071(7) 0.0043(7)
C6 0.0267(9) 0.0247(9) 0.0207(8) 0.0018(7) 0.0089(7) 0.0041(7)
C7 0.0343(11) 0.0460(13) 0.0450(13) 0.0211(11) 0.0100(10) 0.0099(10)
C8 0.0475(13) 0.0338(12) 0.0488(13) 0.0155(10) 0.0159(11) 0.0102(10)
C9 0.0490(13) 0.0265(11) 0.0502(13) -0.0033(10) 0.0200(11) -0.0041(9)
C10 0.0626(17) 0.0318(12) 0.0717(19) 0.0003(12) 0.0283(15) -0.0102(11)
C11 0.0277(10) 0.0300(10) 0.0318(10) 0.0014(8) 0.0071(8) 0.0011(8)
C12 0.0450(13) 0.0396(13) 0.0466(13) -0.0068(10) 0.0112(10) -0.0113(10)
C13 0.0452(14) 0.0479(14) 0.0611(16) 0.0006(12) 0.0135(12) -0.0220(12)
C14 0.0296(11) 0.0491(14) 0.0467(13) 0.0081(11) 0.0122(10) -0.0100(10)
C15 0.0447(15) 0.079(2) 0.0639(18) 0.0011(15) 0.0290(14) -0.0152(14)
C16 0.0295(10) 0.0415(12) 0.0467(13) 0.0091(10) 0.0087(9) 0.0140(9)
C17 0.0384(12) 0.0359(12) 0.0505(13) 0.0013(10) 0.0168(10) 0.0136(9)
C18 0.0328(10) 0.0316(11) 0.0349(10) -0.0028(8) 0.0098(8) 0.0053(8)
C19 0.0547(15) 0.0574(16) 0.0208(10) 0.0021(10) -0.0049(10) 0.0105(12)
C20 0.0694(18) 0.0688(18) 0.0208(10) 0.0020(11) 0.0086(11) 0.0186(14)
C21 0.0492(13) 0.0490(14) 0.0256(10) 0.0025(9) 0.0125(9) 0.0150(11)
C22 0.0268(10) 0.0427(12) 0.0429(12) -0.0116(10) 0.0103(9) -0.0065(9)
C23 0.0375(11) 0.0387(12) 0.0471(13) 0.0006(10) 0.0200(10) -0.0056(9)
C24 0.0314(10) 0.0318(10) 0.0317(10) 0.0014(8) 0.0145(8) 0.0012(8)
C25 0.0562(14) 0.0383(12) 0.0524(14) 0.0157(11) 0.0313(12) 0.0031(11)
C26 0.0620(16) 0.0296(12) 0.0717(17) -0.0099(12) 0.0307(14) -0.0085(11)
C27 0.0658(17) 0.0470(15) 0.0738(18) 0.0358(14) 0.0332(15) 0.0251(13)
B1 0.0259(11) 0.0428(14) 0.0286(11) 0.0001(10) -0.0030(9) 0.0044(9)

loop_
_atom_type_symbol
_atom_type_description
_atom_type_scat_dispersion_real
_atom_type_scat_dispersion_imag
_atom_type_scat_source
C C 0.0033 0.0016 'International Tables Vol C Tables 4.2.6.8 and 6.1.1.4'
H H 0.0000 0.0000 'International Tables Vol C Tables 4.2.6.8 and 6.1.1.4'
B B 0.0013 0.0007 'International Tables Vol C Tables 4.2.6.8 and 6.1.1.4'
N N 0.0061 0.0033 'International Tables Vol C Tables 4.2.6.8 and 6.1.1.4'
O O 0.0106 0.0060 'International Tables Vol C Tables 4.2.6.8 and 6.1.1.4'
P P 0.1023 0.0942 'International Tables Vol C Tables 4.2.6.8 and 6.1.1.4'
W W -0.8490 6.8722 'International Tables Vol C Tables 4.2.6.8 and 6.1.1.4'

loop_
_geom_angle_atom_site_label_1
_geom_angle_atom_site_label_2
_geom_angle_atom_site_label_3
_geom_angle
N8 W C5 98.26(7)
N8 W N6 101.47(6)
C5 W N6 84.94(6)
N8 W N2 88.90(6)
C5 W N2 160.64(7)
N6 W N2 75.98(6)
N8 W C6 93.44(7)
C5 W C6 38.30(7)
N6 W C6 123.02(6)
N2 W C6 159.73(7)
N8 W N4 173.56(7)
C5 W N4 88.08(7)
N6 W N4 80.12(6)
N2 W N4 85.43(6)
C6 W N4 90.85(6)
N8 W P1 93.76(5)
C5 W P1 116.69(5)
N6 W P1 151.56(4)
N2 W P1 80.49(5)
C6 W P1 79.27(5)
N4 W P1 82.32(5)
C26 P1 C25 103.23(13)
C26 P1 C27 103.69(15)
C25 P1 C27 98.30(12)
C26 P1 W 113.79(9)
C25 P1 W 122.17(8)
C27 P1 W 113.16(10)
C11 O1 C14 107.16(17)
C9 N1 C4 113.74(16)
C9 N1 C8 111.93(18)
C4 N1 C8 103.99(16)
C18 N2 N3 106.58(16)
C18 N2 W 129.96(14)
N3 N2 W 123.46(12)
C16 N3 N2 108.94(17)
C16 N3 B1 131.16(18)
N2 N3 B1 118.39(16)
C21 N4 N5 106.15(17)
C21 N4 W 133.05(16)
N5 N4 W 120.62(13)
C19 N5 N4 109.5(2)
C19 N5 B1 129.6(2)
N4 N5 B1 120.74(16)
C24 N6 N7 106.54(16)
C24 N6 W 132.25(13)
N7 N6 W 121.06(12)
C22 N7 N6 108.86(17)
C22 N7 B1 129.21(18)
N6 N7 B1 121.56(17)
O2 N8 W 175.85(14)
C11 C1 C2 110.46(16)
C11 C1 C6 114.29(16)
C2 C1 C6 112.14(16)
C3 C2 C1 108.75(15)
C2 C3 C4 109.03(16)
C2 C3 C7 118.14(16)
C4 C3 C7 102.37(17)
N1 C4 C3 102.75(15)
N1 C4 C5 121.42(16)
C3 C4 C5 112.88(16)
C6 C5 C4 116.65(16)
C6 C5 W 71.88(10)
C4 C5 W 133.93(13)
C5 C6 C1 120.55(16)
C5 C6 W 69.82(10)
C1 C6 W 117.67(12)
C8 C7 C3 104.58(17)
N1 C8 C7 106.43(17)
N1 C9 C10 111.8(2)
C12 C11 O1 109.05(19)
C12 C11 C1 133.2(2)
O1 C11 C1 117.69(17)
C11 C12 C13 107.2(2)
C14 C13 C12 107.1(2)
C13 C14 O1 109.4(2)
C13 C14 C15 134.6(2)
O1 C14 C15 116.0(2)
N3 C16 C17 109.39(19)
C16 C17 C18 104.14(19)
N2 C18 C17 110.9(2)
N5 C19 C20 108.7(2)
C19 C20 C21 105.4(2)
N4 C21 C20 110.3(2)
N7 C22 C23 109.22(19)
C22 C23 C24 104.8(2)
N6 C24 C23 110.59(19)
N7 B1 N5 108.47(18)
N7 B1 N3 105.83(17)
N5 B1 N3 109.93(19)

loop_
_geom_bond_atom_site_label_1
_geom_bond_atom_site_label_2
_geom_bond_distance
W N8 1.7715(15)
W C5 2.2042(18)
W N6 2.2192(17)
W N2 2.2225(16)
W C6 2.2320(18)
W N4 2.2546(17)
W P1 2.5147(6)
P1 C26 1.820(3)
P1 C25 1.824(2)
P1 C27 1.828(3)
O1 C11 1.376(3)
O1 C14 1.381(3)
O2 N8 1.225(2)
N1 C9 1.452(3)
N1 C4 1.465(2)
N1 C8 1.482(3)
N2 C18 1.328(3)
N2 N3 1.357(2)
N3 C16 1.345(3)
N3 B1 1.546(3)
N4 C21 1.338(3)
N4 N5 1.369(3)
N5 C19 1.341(3)
N5 B1 1.539(3)
N6 C24 1.334(3)
N6 N7 1.369(2)
N7 C22 1.347(3)
N7 B1 1.538(3)
C1 C11 1.494(3)
C1 C2 1.543(3)
C1 C6 1.562(3)
C2 C3 1.508(3)
C3 C4 1.515(3)
C3 C7 1.533(3)
C4 C5 1.522(3)
C5 C6 1.455(3)
C7 C8 1.522(3)
C9 C10 1.528(3)
C11 C12 1.341(3)
C12 C13 1.429(3)
C13 C14 1.332(4)
C14 C15 1.483(4)
C16 C17 1.365(3)
C17 C18 1.389(3)
C19 C20 1.366(4)
C20 C21 1.386(3)
C22 C23 1.367(3)
C23 C24 1.390(3)
